data_4028868
loop_
_publ_author_name
'Naoki Kise'
'Yusuke Kawano'
'Toshihiko Sakurai'

_publ_section_title
;
 Reductive Coupling of Phthalimides with Ketones and Aldehydes by
 Low-Valent Titanium: One-Pot Synthesis of Alkylideneisoindolin-1-ones
;
_journal_name_full 'Journal of Organic Chemistry'
_journal_page_first 12453
_journal_page_last 12459
_journal_paper_doi 10.1021/jo402125u
_journal_volume 78
_journal_year 2013
_chemical_formula_moiety 'C12 H13 N O'
_chemical_formula_sum 'C12 H13 N O'
_chemical_formula_weight 187.23
_chemical_melting_point 462(1)
_chemical_name_systematic
; 
(Z)-3-(2-methylpropylidene)isoindolin-1-one 
;
_space_group_IT_number 14
_symmetry_cell_setting monoclinic
_symmetry_space_group_name_Hall '-P 2yn'
_symmetry_space_group_name_H-M 'P 1 21/n 1'
_atom_sites_solution_hydrogens geom
_atom_sites_solution_primary direct
_atom_sites_solution_secondary difmap
_audit_creation_method SHELXL-97
_cell_angle_alpha 90.00
_cell_angle_beta 111.89(2)
_cell_angle_gamma 90.00
_cell_formula_units_Z 8
_cell_length_a 10.642(5)
_cell_length_b 19.168(12)
_cell_length_c 11.125(4)
_cell_measurement_temperature 298(2)
_cell_measurement_theta_max 55
_cell_volume 2105.7(18)
_computing_cell_refinement PROCESS-AUTO
_computing_data_collection PROCESS-AUTO
_computing_data_reduction PROCESS-AUTO
_computing_publication_material yadokari-XG
_computing_structure_refinement 'SHELXL-97 (Sheldrick, 1997)'
_computing_structure_solution 'SHELXS-97 (Sheldrick, 1990)'
_diffrn_ambient_temperature 298(2)
_diffrn_detector_area_resol_mean 10.00
_diffrn_measured_fraction_theta_full 0.993
_diffrn_measured_fraction_theta_max 0.993
_diffrn_measurement_device_type 'Rigaku RAXIS-RAPID'
_diffrn_measurement_method \w
_diffrn_radiation_monochromator graphite
_diffrn_radiation_source 'fine-focus sealed tube'
_diffrn_radiation_type MoK\a
_diffrn_radiation_wavelength 0.71075
_diffrn_reflns_av_R_equivalents 0.0579
_diffrn_reflns_av_sigmaI/netI 0.0616
_diffrn_reflns_limit_h_max 13
_diffrn_reflns_limit_h_min -13
_diffrn_reflns_limit_k_max 24
_diffrn_reflns_limit_k_min -24
_diffrn_reflns_limit_l_max 14
_diffrn_reflns_limit_l_min -14
_diffrn_reflns_number 18757
_diffrn_reflns_theta_full 27.40
_diffrn_reflns_theta_max 27.40
_diffrn_reflns_theta_min 3.10
_exptl_absorpt_coefficient_mu 0.075
_exptl_absorpt_correction_T_max 0.9778
_exptl_absorpt_correction_T_min 0.9778
_exptl_absorpt_correction_type multi-scan
_exptl_absorpt_process_details
;
    Higashi, T. (1995). Program for Absorption Correction.
    Rigaku Corporation, Tokyo, Japan.
;
_exptl_crystal_colour colorless
_exptl_crystal_density_diffrn 1.181
_exptl_crystal_description block
_exptl_crystal_F_000 800
_exptl_crystal_size_max 0.30
_exptl_crystal_size_mid 0.30
_exptl_crystal_size_min 0.30
_refine_diff_density_max 0.195
_refine_diff_density_min -0.167
_refine_diff_density_rms 0.031
_refine_ls_extinction_method none
_refine_ls_goodness_of_fit_ref 0.898
_refine_ls_hydrogen_treatment mixed
_refine_ls_matrix_type full
_refine_ls_number_parameters 261
_refine_ls_number_reflns 4764
_refine_ls_number_restraints 0
_refine_ls_restrained_S_all 0.898
_refine_ls_R_factor_all 0.1400
_refine_ls_R_factor_gt 0.0549
_refine_ls_shift/su_max 0.000
_refine_ls_shift/su_mean 0.000
_refine_ls_structure_factor_coef Fsqd
_refine_ls_weighting_details 'calc w=1/[\s^2^(Fo^2^)+(0.0742P)^2^+0.0000P] where P=(Fo^2^+2Fc^2^)/3'
_refine_ls_weighting_scheme calc
_refine_ls_wR_factor_gt 0.1232
_refine_ls_wR_factor_ref 0.1457
_reflns_number_gt 2190
_reflns_number_total 4764
_reflns_threshold_expression >2sigma(I)
_cod_data_source_file jo402125u_si_009.cif
_cod_data_source_block Z-7d
_cod_original_sg_symbol_H-M 'P 21/n'
_cod_database_code 4028868

loop_
_symmetry_equiv_pos_as_xyz
'x, y, z'
'-x+1/2, y+1/2, -z+1/2'
'-x, -y, -z'
'x-1/2, -y-1/2, z-1/2'

loop_
_atom_site_label
_atom_site_type_symbol
_atom_site_fract_x
_atom_site_fract_y
_atom_site_fract_z
_atom_site_U_iso_or_equiv
_atom_site_adp_type
_atom_site_occupancy
_atom_site_symmetry_multiplicity
_atom_site_calc_flag
_atom_site_refinement_flags
N1 N 0.15258(17) -0.04201(8) 0.66789(16) 0.0560(4) Uani 1 1 d .
C1 C 0.1386(2) -0.05182(10) 0.54127(19) 0.0543(5) Uani 1 1 d .
O1 O 0.06601(15) -0.09603(7) 0.46821(13) 0.0676(4) Uani 1 1 d .
C2 C 0.2298(2) -0.00029(9) 0.51651(18) 0.0548(5) Uani 1 1 d .
C3 C 0.2550(2) 0.01191(11) 0.4051(2) 0.0702(6) Uani 1 1 d .
H1 H 0.2114 -0.0137 0.3300 0.084 Uiso 1 1 calc R
C4 C 0.3475(3) 0.06364(12) 0.4090(2) 0.0800(7) Uani 1 1 d .
H2 H 0.3665 0.0730 0.3355 0.096 Uiso 1 1 calc R
C5 C 0.4113(2) 0.10123(12) 0.5205(2) 0.0794(7) Uani 1 1 d .
H3 H 0.4728 0.1357 0.5205 0.095 Uiso 1 1 calc R
C6 C 0.3868(2) 0.08946(11) 0.6327(2) 0.0717(6) Uani 1 1 d .
H4 H 0.4310 0.1151 0.7077 0.086 Uiso 1 1 calc R
C7 C 0.2929(2) 0.03754(10) 0.62884(19) 0.0573(5) Uani 1 1 d .
C8 C 0.2449(2) 0.01185(10) 0.72922(18) 0.0569(5) Uani 1 1 d .
C9 C 0.2785(2) 0.03206(11) 0.8512(2) 0.0689(6) Uani 1 1 d .
H5 H 0.3413 0.0681 0.8783 0.083 Uiso 1 1 calc R
C10 C 0.2282(2) 0.00427(11) 0.95105(19) 0.0720(7) Uani 1 1 d .
H6 H 0.1639 -0.0336 0.9122 0.086 Uiso 1 1 calc R
C11 C 0.3449(3) -0.02461(14) 1.0662(2) 0.1003(9) Uani 1 1 d .
H7 H 0.3889 -0.0611 1.0376 0.150 Uiso 1 1 calc R
H8 H 0.3109 -0.0430 1.1284 0.150 Uiso 1 1 calc R
H9 H 0.4086 0.0120 1.1053 0.150 Uiso 1 1 calc R
C12 C 0.1571(3) 0.06007(16) 0.9978(3) 0.1281(12) Uani 1 1 d .
H10 H 0.2199 0.0967 1.0388 0.192 Uiso 1 1 calc R
H11 H 0.1229 0.0402 1.0588 0.192 Uiso 1 1 calc R
H12 H 0.0833 0.0787 0.9254 0.192 Uiso 1 1 calc R
N2 N 0.07895(17) 0.18934(8) 0.42257(14) 0.0600(5) Uani 1 1 d .
H26 H 0.0379 0.1658 0.4628 0.072 Uiso 1 1 calc R
C13 C 0.0644(2) 0.17713(10) 0.29742(19) 0.0543(5) Uani 1 1 d .
O2 O -0.00719(14) 0.13192(7) 0.22540(12) 0.0646(4) Uani 1 1 d .
C14 C 0.15174(19) 0.22886(9) 0.26775(18) 0.0517(5) Uani 1 1 d .
C15 C 0.1706(2) 0.24148(10) 0.15326(19) 0.0598(5) Uani 1 1 d .
H13 H 0.1242 0.2160 0.0787 0.072 Uiso 1 1 calc R
C16 C 0.2612(2) 0.29331(11) 0.1536(2) 0.0663(6) Uani 1 1 d .
H14 H 0.2755 0.3033 0.0779 0.080 Uiso 1 1 calc R
C17 C 0.3305(2) 0.33047(10) 0.2653(2) 0.0656(6) Uani 1 1 d .
H15 H 0.3921 0.3645 0.2633 0.079 Uiso 1 1 calc R
C18 C 0.3114(2) 0.31869(10) 0.3794(2) 0.0607(5) Uani 1 1 d .
H16 H 0.3589 0.3439 0.4540 0.073 Uiso 1 1 calc R
C19 C 0.2180(2) 0.26743(9) 0.37909(18) 0.0534(5) Uani 1 1 d .
C20 C 0.1687(2) 0.24474(10) 0.47894(18) 0.0568(5) Uani 1 1 d .
C21 C 0.1917(2) 0.27289(10) 0.59534(19) 0.0672(6) Uani 1 1 d .
H17 H 0.2568 0.3079 0.6208 0.081 Uiso 1 1 calc R
C22 C 0.1271(3) 0.25566(12) 0.6894(2) 0.0811(8) Uani 1 1 d .
H18 H 0.0621 0.2177 0.6532 0.097 Uiso 1 1 calc R
C23 C 0.2335(4) 0.23068(16) 0.8159(3) 0.1307(13) Uani 1 1 d .
H19 H 0.2848 0.1935 0.7987 0.196 Uiso 1 1 calc R
H20 H 0.1900 0.2142 0.8721 0.196 Uiso 1 1 calc R
H21 H 0.2930 0.2686 0.8568 0.196 Uiso 1 1 calc R
C24 C 0.0511(3) 0.31802(14) 0.7124(3) 0.1212(11) Uani 1 1 d .
H22 H 0.1131 0.3560 0.7467 0.182 Uiso 1 1 calc R
H23 H 0.0102 0.3056 0.7731 0.182 Uiso 1 1 calc R
H24 H -0.0180 0.3319 0.6320 0.182 Uiso 1 1 calc R
H25 H 0.102(2) -0.0688(11) 0.704(2) 0.088(8) Uiso 1 1 d .

loop_
_atom_site_aniso_label
_atom_site_aniso_U_11
_atom_site_aniso_U_22
_atom_site_aniso_U_33
_atom_site_aniso_U_23
_atom_site_aniso_U_13
_atom_site_aniso_U_12
N1 0.0625(12) 0.0537(10) 0.0564(10) -0.0024(8) 0.0273(9) -0.0070(9)
C1 0.0576(13) 0.0527(12) 0.0581(13) -0.0004(10) 0.0278(11) 0.0033(10)
O1 0.0795(11) 0.0658(9) 0.0636(9) -0.0140(7) 0.0339(8) -0.0168(8)
C2 0.0566(13) 0.0522(11) 0.0599(12) 0.0042(10) 0.0265(11) 0.0024(10)
C3 0.0832(18) 0.0705(14) 0.0675(14) -0.0028(11) 0.0403(13) -0.0065(13)
C4 0.096(2) 0.0808(15) 0.0804(16) 0.0059(14) 0.0521(16) -0.0132(15)
C5 0.0774(18) 0.0749(15) 0.0934(18) 0.0084(14) 0.0406(15) -0.0147(13)
C6 0.0751(16) 0.0693(14) 0.0727(14) -0.0014(11) 0.0298(13) -0.0146(13)
C7 0.0570(13) 0.0536(11) 0.0644(13) 0.0023(10) 0.0263(11) -0.0014(11)
C8 0.0587(14) 0.0546(11) 0.0578(12) -0.0020(10) 0.0220(11) -0.0038(10)
C9 0.0732(16) 0.0682(13) 0.0653(14) -0.0088(11) 0.0258(12) -0.0172(12)
C10 0.0811(17) 0.0789(15) 0.0594(13) -0.0129(12) 0.0301(13) -0.0220(14)
C11 0.111(2) 0.113(2) 0.0826(17) 0.0160(16) 0.0418(17) -0.0015(18)
C12 0.134(3) 0.149(3) 0.134(3) 0.031(2) 0.087(2) 0.043(2)
N2 0.0706(12) 0.0622(10) 0.0557(10) -0.0066(8) 0.0335(9) -0.0152(9)
C13 0.0557(13) 0.0542(12) 0.0553(12) 0.0003(10) 0.0235(11) 0.0003(11)
O2 0.0706(10) 0.0661(9) 0.0588(8) -0.0093(7) 0.0260(8) -0.0171(8)
C14 0.0526(13) 0.0508(11) 0.0533(12) 0.0031(9) 0.0217(10) 0.0008(10)
C15 0.0626(14) 0.0649(12) 0.0538(12) 0.0013(10) 0.0241(11) 0.0001(11)
C16 0.0693(15) 0.0739(14) 0.0651(14) 0.0069(12) 0.0360(12) -0.0038(12)
C17 0.0673(15) 0.0606(13) 0.0789(15) 0.0068(12) 0.0387(13) -0.0068(11)
C18 0.0634(14) 0.0585(12) 0.0644(13) -0.0016(10) 0.0286(11) -0.0103(11)
C19 0.0566(13) 0.0524(11) 0.0556(12) 0.0020(10) 0.0260(11) 0.0008(10)
C20 0.0611(14) 0.0528(11) 0.0573(12) -0.0057(10) 0.0228(11) -0.0103(10)
C21 0.0778(16) 0.0654(13) 0.0624(13) -0.0107(11) 0.0309(12) -0.0221(13)
C22 0.109(2) 0.0778(15) 0.0690(15) -0.0224(12) 0.0483(16) -0.0409(15)
C23 0.186(4) 0.143(3) 0.088(2) 0.0290(19) 0.080(2) 0.009(3)
C24 0.130(3) 0.115(2) 0.154(3) -0.025(2) 0.094(2) -0.013(2)

loop_
_atom_type_symbol
_atom_type_description
_atom_type_scat_dispersion_real
_atom_type_scat_dispersion_imag
_atom_type_scat_source
C C 0.0033 0.0016 'International Tables Vol C Tables 4.2.6.8 and 6.1.1.4'
H H 0.0000 0.0000 'International Tables Vol C Tables 4.2.6.8 and 6.1.1.4'
N N 0.0061 0.0033 'International Tables Vol C Tables 4.2.6.8 and 6.1.1.4'
O O 0.0106 0.0060 'International Tables Vol C Tables 4.2.6.8 and 6.1.1.4'

loop_
_geom_angle_atom_site_label_1
_geom_angle_atom_site_label_2
_geom_angle_atom_site_label_3
_geom_angle
C1 N1 C8 112.67(17)
C1 N1 H25 120.6(13)
C8 N1 H25 126.7(13)
O1 C1 N1 125.08(18)
O1 C1 C2 129.15(18)
N1 C1 C2 105.75(17)
C3 C2 C7 122.00(19)
C3 C2 C1 129.75(19)
C7 C2 C1 108.25(17)
C2 C3 C4 117.8(2)
C2 C3 H1 121.1
C4 C3 H1 121.1
C5 C4 C3 120.6(2)
C5 C4 H2 119.7
C3 C4 H2 119.7
C4 C5 C6 122.2(2)
C4 C5 H3 118.9
C6 C5 H3 118.9
C5 C6 C7 117.4(2)
C5 C6 H4 121.3
C7 C6 H4 121.3
C2 C7 C6 120.13(18)
C2 C7 C8 108.66(17)
C6 C7 C8 131.20(19)
C9 C8 N1 125.53(19)
C9 C8 C7 129.8(2)
N1 C8 C7 104.66(16)
C8 C9 C10 128.3(2)
C8 C9 H5 115.8
C10 C9 H5 115.8
C9 C10 C12 111.5(2)
C9 C10 C11 110.4(2)
C12 C10 C11 109.0(2)
C9 C10 H6 108.6
C12 C10 H6 108.6
C11 C10 H6 108.6
C10 C11 H7 109.5
C10 C11 H8 109.5
H7 C11 H8 109.5
C10 C11 H9 109.5
H7 C11 H9 109.5
H8 C11 H9 109.5
C10 C12 H10 109.5
C10 C12 H11 109.5
H10 C12 H11 109.5
C10 C12 H12 109.5
H10 C12 H12 109.5
H11 C12 H12 109.5
C13 N2 C20 112.61(16)
C13 N2 H26 123.7
C20 N2 H26 123.7
O2 C13 N2 126.36(18)
O2 C13 C14 127.90(18)
N2 C13 C14 105.75(17)
C15 C14 C19 121.93(18)
C15 C14 C13 129.98(18)
C19 C14 C13 108.09(16)
C16 C15 C14 117.61(19)
C16 C15 H13 121.2
C14 C15 H13 121.2
C15 C16 C17 120.70(19)
C15 C16 H14 119.7
C17 C16 H14 119.7
C18 C17 C16 122.07(19)
C18 C17 H15 119.0
C16 C17 H15 119.0
C17 C18 C19 117.56(19)
C17 C18 H16 121.2
C19 C18 H16 121.2
C14 C19 C18 120.09(17)
C14 C19 C20 108.24(17)
C18 C19 C20 131.65(18)
C21 C20 N2 125.71(19)
C21 C20 C19 128.88(19)
N2 C20 C19 105.18(16)
C20 C21 C22 128.7(2)
C20 C21 H17 115.7
C22 C21 H17 115.7
C21 C22 C24 111.0(2)
C21 C22 C23 109.9(2)
C24 C22 C23 110.7(2)
C21 C22 H18 108.4
C24 C22 H18 108.4
C23 C22 H18 108.4
C22 C23 H19 109.5
C22 C23 H20 109.5
H19 C23 H20 109.5
C22 C23 H21 109.5
H19 C23 H21 109.5
H20 C23 H21 109.5
C22 C24 H22 109.5
C22 C24 H23 109.5
H22 C24 H23 109.5
C22 C24 H24 109.5
H22 C24 H24 109.5
H23 C24 H24 109.5

loop_
_geom_bond_atom_site_label_1
_geom_bond_atom_site_label_2
_geom_bond_distance
N1 C1 1.373(2)
N1 C8 1.413(2)
N1 H25 0.94(2)
C1 O1 1.228(2)
C1 C2 1.481(3)
C2 C3 1.383(3)
C2 C7 1.383(3)
C3 C4 1.386(3)
C3 H1 0.9300
C4 C5 1.375(3)
C4 H2 0.9300
C5 C6 1.386(3)
C5 H3 0.9300
C6 C7 1.399(3)
C6 H4 0.9300
C7 C8 1.475(3)
C8 C9 1.326(3)
C9 C10 1.499(3)
C9 H5 0.9300
C10 C12 1.510(3)
C10 C11 1.517(3)
C10 H6 0.9800
C11 H7 0.9600
C11 H8 0.9600
C11 H9 0.9600
C12 H10 0.9600
C12 H11 0.9600
C12 H12 0.9600
N2 C13 1.362(2)
N2 C20 1.409(2)
N2 H26 0.8600
C13 O2 1.232(2)
C13 C14 1.478(3)
C14 C15 1.383(3)
C14 C19 1.388(3)
C15 C16 1.383(3)
C15 H13 0.9300
C16 C17 1.383(3)
C16 H14 0.9300
C17 C18 1.377(3)
C17 H15 0.9300
C18 C19 1.397(3)
C18 H16 0.9300
C19 C20 1.461(3)
C20 C21 1.338(3)
C21 C22 1.488(3)
C21 H17 0.9300
C22 C24 1.517(3)
C22 C23 1.517(3)
C22 H18 0.9800
C23 H19 0.9600
C23 H20 0.9600
C23 H21 0.9600
C24 H22 0.9600
C24 H23 0.9600
C24 H24 0.9600

loop_
_geom_torsion_atom_site_label_1
_geom_torsion_atom_site_label_2
_geom_torsion_atom_site_label_3
_geom_torsion_atom_site_label_4
_geom_torsion
C8 N1 C1 O1 178.89(19)
C8 N1 C1 C2 0.3(2)
O1 C1 C2 C3 1.1(4)
N1 C1 C2 C3 179.6(2)
O1 C1 C2 C7 -178.7(2)
N1 C1 C2 C7 -0.1(2)
C7 C2 C3 C4 0.4(3)
C1 C2 C3 C4 -179.4(2)
C2 C3 C4 C5 0.0(4)
C3 C4 C5 C6 0.0(4)
C4 C5 C6 C7 -0.4(4)
C3 C2 C7 C6 -0.7(3)
C1 C2 C7 C6 179.03(18)
C3 C2 C7 C8 -179.79(19)
C1 C2 C7 C8 0.0(2)
C5 C6 C7 C2 0.7(3)
C5 C6 C7 C8 179.5(2)
C1 N1 C8 C9 -179.5(2)
C1 N1 C8 C7 -0.3(2)
C2 C7 C8 C9 179.3(2)
C6 C7 C8 C9 0.4(4)
C2 C7 C8 N1 0.2(2)
C6 C7 C8 N1 -178.7(2)
N1 C8 C9 C10 -0.4(4)
C7 C8 C9 C10 -179.5(2)
C8 C9 C10 C12 -119.0(3)
C8 C9 C10 C11 119.7(3)
C20 N2 C13 O2 179.80(18)
C20 N2 C13 C14 -0.1(2)
O2 C13 C14 C15 3.1(3)
N2 C13 C14 C15 -177.1(2)
O2 C13 C14 C19 -177.53(19)
N2 C13 C14 C19 2.3(2)
C19 C14 C15 C16 1.5(3)
C13 C14 C15 C16 -179.20(19)
C14 C15 C16 C17 0.5(3)
C15 C16 C17 C18 -1.2(3)
C16 C17 C18 C19 -0.2(3)
C15 C14 C19 C18 -2.9(3)
C13 C14 C19 C18 177.67(17)
C15 C14 C19 C20 175.85(18)
C13 C14 C19 C20 -3.6(2)
C17 C18 C19 C14 2.2(3)
C17 C18 C19 C20 -176.2(2)
C13 N2 C20 C21 172.7(2)
C13 N2 C20 C19 -2.1(2)
C14 C19 C20 C21 -171.1(2)
C18 C19 C20 C21 7.4(4)
C14 C19 C20 N2 3.5(2)
C18 C19 C20 N2 -178.0(2)
N2 C20 C21 C22 -2.6(4)
C19 C20 C21 C22 170.9(2)
C20 C21 C22 C24 -117.8(3)
C20 C21 C22 C23 119.4(3)
